data_7026827
loop_
_publ_author_name
'Natrajan, Louise S.'
'Toulmin, Anita'
'Chew, Alex'
'Magennis, Steven W.'

_publ_section_title
;
 Two-photon luminescence from polar bis-terpyridyl-stilbene derivatives of
 Ir(III) and Ru(II).
;
_journal_issue 45
_journal_name_full 'Dalton transactions (Cambridge, England : 2003)'
_journal_page_first 10837
_journal_page_last 10846
_journal_paper_doi 10.1039/c0dt00750a
_journal_volume 39
_journal_year 2010
_chemical_formula_sum 'C60 H50.67 F20 Ir N6 O4.33 P3.33'
_chemical_formula_weight 1600.50
_chemical_name_systematic
;
?
;
_space_group_IT_number 167
_symmetry_cell_setting trigonal
_symmetry_space_group_name_Hall '-R 3 2"c'
_symmetry_space_group_name_H-M 'R -3 c :H'
_atom_sites_solution_hydrogens geom
_atom_sites_solution_primary direct
_atom_sites_solution_secondary difmap
_audit_creation_method SHELXL-97
_cell_angle_alpha 90.00
_cell_angle_beta 90.00
_cell_angle_gamma 120.00
_cell_formula_units_Z 18
_cell_length_a 25.3220(18)
_cell_length_b 25.3220(18)
_cell_length_c 51.3290(18)
_cell_measurement_reflns_used 9308
_cell_measurement_temperature 150(2)
_cell_volume 28503(3)
_computing_cell_refinement 'HKL Scalepack (Otwinowski & Minor 1997)'
_computing_data_collection 'Collect (Nonius BV, 1997-2000)'
_computing_data_reduction
;
HKL Denzo and Scalepack (Otwinowski & Minor 1997)
;
_computing_molecular_graphics
;
Ortep-3 for Windows (Farrugia, 1997) and Bruker SHELXTL (Sheldrick, 1997)
;
_computing_publication_material
;
WinGX publication routines (Farrugia, 1999) and Bruker SHELXTL (Sheldrick, 1997)
;
_computing_structure_refinement
;
Maxus (Mackay et al., 1999) and SHELXL-97 (Sheldrick, 1997)
;
_computing_structure_solution 'SIR92 (Giacovazzo et al, 1993)'
_diffrn_ambient_temperature 150(2)
_diffrn_measured_fraction_theta_full 0.996
_diffrn_measured_fraction_theta_max 0.996
_diffrn_measurement_device_type KappaCCD
_diffrn_measurement_method 'CCD rotation images, thick slices'
_diffrn_radiation_monochromator 'horizonally mounted graphite crystal'
_diffrn_radiation_source 'Enraf Nonius FR590'
_diffrn_radiation_type MoK\a
_diffrn_radiation_wavelength 0.71073
_diffrn_reflns_av_R_equivalents 0.1321
_diffrn_reflns_av_sigmaI/netI 0.1415
_diffrn_reflns_limit_h_max 28
_diffrn_reflns_limit_h_min 0
_diffrn_reflns_limit_k_max 0
_diffrn_reflns_limit_k_min -24
_diffrn_reflns_limit_l_max 57
_diffrn_reflns_limit_l_min -57
_diffrn_reflns_number 9064
_diffrn_reflns_theta_full 23.58
_diffrn_reflns_theta_max 23.58
_diffrn_reflns_theta_min 1.84
_exptl_absorpt_coefficient_mu 2.304
_exptl_absorpt_correction_T_max 0.9135
_exptl_absorpt_correction_T_min 0.8023
_exptl_absorpt_correction_type multi-scan
_exptl_absorpt_process_details
;
R.H. Blessing, Acta Cryst. (1995), A51, 33-38
;
_exptl_crystal_colour 'dark red'
_exptl_crystal_density_diffrn 1.678
_exptl_crystal_density_method 'not measured'
_exptl_crystal_description block
_exptl_crystal_F_000 14298
_exptl_crystal_size_max 0.10
_exptl_crystal_size_mid 0.06
_exptl_crystal_size_min 0.04
_refine_diff_density_max 1.388
_refine_diff_density_min -0.723
_refine_diff_density_rms 0.159
_refine_ls_extinction_method none
_refine_ls_goodness_of_fit_ref 1.032
_refine_ls_hydrogen_treatment constr
_refine_ls_matrix_type full
_refine_ls_number_parameters 423
_refine_ls_number_reflns 4732
_refine_ls_number_restraints 185
_refine_ls_restrained_S_all 1.018
_refine_ls_R_factor_all 0.2362
_refine_ls_R_factor_gt 0.1076
_refine_ls_shift/su_max 0.002
_refine_ls_shift/su_mean 0.000
_refine_ls_structure_factor_coef Fsqd
_refine_ls_weighting_details 'calc w=1/[\s^2^(Fo^2^)+(0.1752P)^2^+422.8976P] where P=(Fo^2^+2Fc^2^)/3'
_refine_ls_weighting_scheme calc
_refine_ls_wR_factor_gt 0.2614
_refine_ls_wR_factor_ref 0.3626
_reflns_number_gt 1914
_reflns_number_total 4732
_reflns_threshold_expression >2sigma(I)
_cod_data_source_file c0dt00750a.txt
_cod_data_source_block ln8182
_cod_original_sg_symbol_H-M R-3c
_cod_database_code 7026827

loop_
_symmetry_equiv_pos_as_xyz
'x, y, z'
'-y, x-y, z'
'-x+y, -x, z'
'x-y, -y, -z+1/2'
'-x, -x+y, -z+1/2'
'y, x, -z+1/2'
'x+2/3, y+1/3, z+1/3'
'-y+2/3, x-y+1/3, z+1/3'
'-x+y+2/3, -x+1/3, z+1/3'
'x-y+2/3, -y+1/3, -z+5/6'
'-x+2/3, -x+y+1/3, -z+5/6'
'y+2/3, x+1/3, -z+5/6'
'x+1/3, y+2/3, z+2/3'
'-y+1/3, x-y+2/3, z+2/3'
'-x+y+1/3, -x+2/3, z+2/3'
'x-y+1/3, -y+2/3, -z+7/6'
'-x+1/3, -x+y+2/3, -z+7/6'
'y+1/3, x+2/3, -z+7/6'
'-x, -y, -z'
'y, -x+y, -z'
'x-y, x, -z'
'-x+y, y, z-1/2'
'x, x-y, z-1/2'
'-y, -x, z-1/2'
'-x+2/3, -y+1/3, -z+1/3'
'y+2/3, -x+y+1/3, -z+1/3'
'x-y+2/3, x+1/3, -z+1/3'
'-x+y+2/3, y+1/3, z-1/6'
'x+2/3, x-y+1/3, z-1/6'
'-y+2/3, -x+1/3, z-1/6'
'-x+1/3, -y+2/3, -z+2/3'
'y+1/3, -x+y+2/3, -z+2/3'
'x-y+1/3, x+2/3, -z+2/3'
'-x+y+1/3, y+2/3, z+1/6'
'x+1/3, x-y+2/3, z+1/6'
'-y+1/3, -x+2/3, z+1/6'

loop_
_atom_site_label
_atom_site_type_symbol
_atom_site_fract_x
_atom_site_fract_y
_atom_site_fract_z
_atom_site_U_iso_or_equiv
_atom_site_adp_type
_atom_site_occupancy
_atom_site_symmetry_multiplicity
_atom_site_calc_flag
_atom_site_refinement_flags
Ir1 Ir -0.6667 -0.59676(6) 0.4167 0.0895(7) Uani 1 2 d SU
P2 P 0.4541(8) 0.1208(8) 0.0833 0.147(5) Uani 1 2 d SDU
P3 P 0.1693(4) 0.1741(5) 0.13924(16) 0.123(3) Uani 1 1 d .
N2 N -0.6773(9) -0.5448(8) 0.4444(3) 0.090(6) Uani 1 1 d .
N1 N -0.6265(11) -0.6334(10) 0.3958(4) 0.107(4) Uani 1 1 d U
N3 N -0.5865(9) -0.5549(8) 0.4324(3) 0.087(4) Uani 1 1 d U
C16 C -0.4067(11) -0.4540(12) 0.4639(4) 0.083(6) Uani 1 1 d .
C5 C -0.5676(12) -0.6174(10) 0.4028(4) 0.092(6) Uani 1 1 d DU
C13 C -0.5127(13) -0.4803(10) 0.4613(4) 0.088(7) Uani 1 1 d .
H13A H -0.5044 -0.4518 0.4744 0.106 Uiso 1 1 calc R
C26 C -0.1116(11) -0.3067(14) 0.5311(5) 0.111(7) Uani 1 1 d DU
H26A H -0.1331 -0.3490 0.5325 0.134 Uiso 1 1 calc R
F18 F 0.4111(13) 0.1454(13) 0.0838(4) 0.222(8) Uani 1 1 d U
C15 C -0.4677(11) -0.4896(10) 0.4527(4) 0.078(6) Uani 1 1 d .
F21 F 0.1568(8) 0.1200(10) 0.1188(4) 0.194(9) Uani 1 1 d .
C12 C -0.5407(13) -0.5652(12) 0.4225(4) 0.099(7) Uani 1 1 d DU
C25 C -0.1012(10) -0.2174(12) 0.5157(5) 0.108(9) Uani 1 1 d D
H25A H -0.1152 -0.1961 0.5058 0.130 Uiso 1 1 calc R
C28 C -0.0565(11) -0.2753(13) 0.5436(5) 0.123(8) Uani 1 1 d DU
H28A H -0.0420 -0.2966 0.5531 0.148 Uiso 1 1 calc R
F27 F 0.1800(10) 0.2274(9) 0.1575(3) 0.171(8) Uani 1 1 d .
C10 C -0.6267(12) -0.5073(11) 0.4573(5) 0.093(6) Uani 1 1 d DU
C11 C -0.5713(12) -0.5122(11) 0.4510(5) 0.091(7) Uani 1 1 d D
C3 C -0.5666(13) -0.6912(13) 0.3752(5) 0.113(7) Uani 1 1 d U
H3A H -0.5466 -0.7093 0.3673 0.136 Uiso 1 1 calc R
O1 O 0.0320(11) -0.1790(13) 0.5553(5) 0.173(7) Uani 1 1 d U
C8 C -0.6779(17) -0.4592(16) 0.4784(6) 0.128(10) Uani 1 1 d .
H8A H -0.6781 -0.4319 0.4905 0.154 Uiso 1 1 calc R
C18 C -0.3685(14) -0.4790(12) 0.4629(5) 0.109(7) Uani 1 1 d U
H18A H -0.3835 -0.5166 0.4547 0.131 Uiso 1 1 calc R
C14 C -0.4824(13) -0.5341(11) 0.4320(4) 0.095(7) Uani 1 1 d .
H14A H -0.4525 -0.5414 0.4253 0.114 Uiso 1 1 calc R
C24 C -0.1368(13) -0.2792(13) 0.5169(5) 0.108(7) Uani 1 1 d DU
C19 C -0.3267(12) -0.3659(13) 0.4841(5) 0.110(6) Uani 1 1 d U
H19A H -0.3115 -0.3280 0.4919 0.132 Uiso 1 1 calc R
C4 C -0.5348(12) -0.6441(11) 0.3931(4) 0.096(6) Uani 1 1 d U
H4A H -0.4951 -0.6316 0.3983 0.116 Uiso 1 1 calc R
C20 C -0.3118(15) -0.4529(14) 0.4728(5) 0.124(8) Uani 1 1 d U
H20A H -0.2891 -0.4725 0.4730 0.148 Uiso 1 1 calc R
C17 C -0.3879(12) -0.3971(12) 0.4731(5) 0.105(7) Uani 1 1 d U
H17A H -0.4123 -0.3793 0.4725 0.126 Uiso 1 1 calc R
C29 C -0.0226(14) -0.2133(14) 0.5423(5) 0.126(8) Uani 1 1 d DU
F59 F 0.2305(11) 0.1810(14) 0.1479(4) 0.220(12) Uani 1 1 d .
C27 C -0.0465(12) -0.1846(13) 0.5281(5) 0.123(8) Uani 1 1 d DU
H27A H -0.0254 -0.1423 0.5269 0.147 Uiso 1 1 calc R
F64 F 0.1050(11) 0.1631(15) 0.1308(6) 0.247(13) Uani 1 1 d .
C9 C -0.6255(13) -0.4619(13) 0.4741(5) 0.110(8) Uani 1 1 d U
H9A H -0.5893 -0.4341 0.4822 0.132 Uiso 1 1 calc R
F76 F 0.5160(9) 0.1827(9) 0.0833 0.239(13) Uani 1 2 d SDU
F74 F 0.4562(10) 0.1265(10) 0.0523(3) 0.179(8) Uani 1 1 d .
F75 F 0.3889(18) 0.0555(18) 0.0833 0.258(17) Uani 1 2 d SU
F78 F 0.2005(14) 0.2175(10) 0.1176(4) 0.239(13) Uani 1 1 d .
C6 C -0.7300(13) -0.5415(11) 0.4487(5) 0.101(8) Uani 1 1 d .
H6A H -0.7662 -0.5697 0.4407 0.121 Uiso 1 1 calc R
F77 F 0.1342(15) 0.1260(11) 0.1600(6) 0.256(14) Uani 1 1 d .
C7 C -0.7295(15) -0.4969(15) 0.4646(6) 0.118(9) Uani 1 1 d .
H7A H -0.7639 -0.4927 0.4660 0.141 Uiso 1 1 calc R
C1 C -0.6544(13) -0.6824(12) 0.3788(5) 0.110(4) Uani 1 1 d U
H1A H -0.6945 -0.6961 0.3739 0.132 Uiso 1 1 calc R
C21 C -0.2898(13) -0.3944(14) 0.4826(5) 0.107(6) Uani 1 1 d U
C2 C -0.6257(13) -0.7112(13) 0.3691(5) 0.113(4) Uani 1 1 d U
H2A H -0.6466 -0.7447 0.3582 0.136 Uiso 1 1 calc R
C23 C -0.1963(12) -0.3074(15) 0.5018(4) 0.110(7) Uani 1 1 d U
H23A H -0.2107 -0.2815 0.4968 0.131 Uiso 1 1 calc R
C22 C -0.2271(14) -0.3614(15) 0.4956(5) 0.122(8) Uani 1 1 d U
H22A H -0.2099 -0.3855 0.4993 0.146 Uiso 1 1 calc R
C30 C 0.0567(17) -0.2096(18) 0.5697(7) 0.176(8) Uani 1 1 d U
H30A H 0.0932 -0.1801 0.5784 0.264 Uiso 1 1 calc R
H30B H 0.0660 -0.2335 0.5581 0.264 Uiso 1 1 calc R
H30C H 0.0275 -0.2358 0.5824 0.264 Uiso 1 1 calc R
P1 P 1.0000 1.0000 0.0000 0.275(19) Uani 1 6 d SD
F13 F 1.005(3) 0.945(2) 0.0213(10) 0.47(3) Uiso 1 1 d D
O1S O 0.6667 0.3333 0.0833 0.27(4) Uiso 1 6 d S
O2S O 0.901(2) 0.968(2) 0.0602(10) 0.172(17) Uiso 0.50 1 d P
O3S O 0.024(3) -0.082(3) 0.5869(12) 0.21(2) Uiso 0.50 1 d P

loop_
_atom_site_aniso_label
_atom_site_aniso_U_11
_atom_site_aniso_U_22
_atom_site_aniso_U_33
_atom_site_aniso_U_23
_atom_site_aniso_U_13
_atom_site_aniso_U_12
Ir1 0.1015(12) 0.1049(9) 0.0609(8) 0.0063(4) 0.0126(7) 0.0508(6)
P2 0.208(10) 0.208(10) 0.099(8) -0.006(3) 0.006(3) 0.159(10)
P3 0.131(7) 0.171(8) 0.099(5) 0.023(6) 0.029(5) 0.099(7)
N2 0.071(13) 0.087(13) 0.063(11) 0.005(10) 0.022(10) 0.002(12)
N1 0.126(11) 0.123(12) 0.083(9) 0.002(7) -0.009(8) 0.070(9)
N3 0.103(10) 0.091(13) 0.079(11) 0.015(8) 0.034(8) 0.058(10)
C16 0.085(17) 0.096(18) 0.076(14) 0.026(13) 0.017(13) 0.051(16)
C5 0.121(17) 0.102(15) 0.063(11) 0.018(9) 0.021(12) 0.063(13)
C13 0.11(2) 0.068(15) 0.075(14) -0.006(12) 0.000(15) 0.034(15)
C26 0.099(15) 0.142(19) 0.119(18) 0.013(14) 0.027(11) 0.079(14)
F18 0.332(19) 0.328(19) 0.157(16) -0.026(18) -0.012(19) 0.279(18)
C15 0.078(17) 0.074(15) 0.083(15) 0.026(13) 0.024(13) 0.040(14)
F21 0.133(14) 0.26(2) 0.21(2) -0.090(18) 0.011(13) 0.107(16)
C12 0.117(19) 0.125(18) 0.073(14) 0.003(11) -0.008(13) 0.074(16)
C25 0.056(15) 0.15(3) 0.14(2) 0.03(2) 0.029(16) 0.062(16)
C28 0.129(18) 0.17(2) 0.104(18) 0.011(18) 0.005(14) 0.100(18)
F27 0.27(2) 0.214(18) 0.116(12) -0.005(13) 0.035(14) 0.191(18)
C10 0.090(16) 0.099(17) 0.077(14) -0.003(12) 0.009(14) 0.038(15)
C11 0.090(19) 0.084(17) 0.088(16) -0.006(14) 0.016(15) 0.035(15)
C3 0.139(14) 0.139(17) 0.079(14) -0.015(11) 0.008(12) 0.083(14)
O1 0.148(15) 0.23(2) 0.157(17) -0.017(15) -0.017(12) 0.109(14)
C8 0.15(3) 0.17(3) 0.09(2) -0.01(2) 0.04(2) 0.10(3)
C18 0.137(19) 0.103(16) 0.108(18) 0.005(13) -0.009(15) 0.076(15)
C14 0.14(2) 0.103(19) 0.075(15) 0.033(14) 0.017(15) 0.080(18)
C24 0.103(15) 0.129(17) 0.086(15) 0.023(13) 0.009(11) 0.054(12)
C19 0.108(14) 0.108(16) 0.095(15) 0.006(14) 0.016(13) 0.041(12)
C4 0.119(15) 0.124(16) 0.065(12) 0.011(9) 0.000(10) 0.076(12)
C20 0.140(18) 0.126(15) 0.104(17) 0.007(13) -0.008(14) 0.066(15)
C17 0.107(14) 0.078(16) 0.118(19) 0.008(14) 0.006(14) 0.037(13)
C29 0.128(18) 0.14(2) 0.13(2) 0.006(16) 0.008(14) 0.086(15)
F59 0.26(2) 0.41(4) 0.129(14) -0.099(19) -0.078(16) 0.27(3)
C27 0.12(2) 0.106(18) 0.17(2) 0.006(17) 0.007(15) 0.073(16)
F64 0.19(2) 0.36(4) 0.27(3) -0.07(3) 0.01(2) 0.20(3)
C9 0.100(17) 0.15(2) 0.075(14) -0.027(13) 0.000(13) 0.057(17)
F76 0.273(13) 0.273(13) 0.091(16) 0.014(12) -0.014(12) 0.077(16)
F74 0.25(2) 0.25(2) 0.104(12) -0.012(13) -0.024(14) 0.17(2)
F75 0.245(12) 0.245(12) 0.27(4) 0.054(16) -0.054(16) 0.113(14)
F78 0.36(4) 0.182(19) 0.120(14) 0.057(14) 0.08(2) 0.09(2)
C6 0.09(2) 0.085(18) 0.094(17) -0.001(14) 0.011(15) 0.019(15)
F77 0.34(4) 0.21(2) 0.26(3) 0.07(2) 0.15(3) 0.17(2)
C7 0.11(2) 0.16(3) 0.099(19) -0.02(2) 0.019(17) 0.08(2)
C1 0.128(11) 0.126(12) 0.084(9) 0.000(7) -0.006(8) 0.069(9)
C21 0.119(14) 0.117(14) 0.077(13) 0.027(11) 0.004(11) 0.054(11)
C2 0.130(11) 0.130(12) 0.086(9) -0.002(7) -0.001(8) 0.069(9)
C23 0.106(15) 0.142(16) 0.067(13) 0.005(14) 0.015(10) 0.051(13)
C22 0.123(15) 0.136(17) 0.096(16) 0.006(15) 0.004(12) 0.056(14)
C30 0.155(16) 0.23(2) 0.155(18) -0.014(16) -0.019(13) 0.110(15)
P1 0.27(3) 0.27(3) 0.28(5) 0.000 0.000 0.135(14)

loop_
_atom_type_symbol
_atom_type_description
_atom_type_scat_dispersion_real
_atom_type_scat_dispersion_imag
_atom_type_scat_source
C C 0.0033 0.0016 'International Tables Vol C Tables 4.2.6.8 and 6.1.1.4'
H H 0.0000 0.0000 'International Tables Vol C Tables 4.2.6.8 and 6.1.1.4'
O O 0.0106 0.0060 'International Tables Vol C Tables 4.2.6.8 and 6.1.1.4'
Ir Ir -1.4442 7.9887 'International Tables Vol C Tables 4.2.6.8 and 6.1.1.4'
P P 0.1023 0.0942 'International Tables Vol C Tables 4.2.6.8 and 6.1.1.4'
N N 0.0061 0.0033 'International Tables Vol C Tables 4.2.6.8 and 6.1.1.4'
F F 0.0171 0.0103 'International Tables Vol C Tables 4.2.6.8 and 6.1.1.4'

loop_
_geom_angle_atom_site_label_1
_geom_angle_atom_site_label_2
_geom_angle_atom_site_label_3
_geom_angle
_geom_angle_site_symmetry_1
_geom_angle_site_symmetry_3
N3 Ir1 N3 177.4(11) 11_345 .
N3 Ir1 N1 101.2(8) 11_345 .
N3 Ir1 N1 80.7(8) . .
N3 Ir1 N1 80.7(8) 11_345 11_345
N3 Ir1 N1 101.2(8) . 11_345
N1 Ir1 N1 87.9(12) . 11_345
N3 Ir1 N2 78.3(8) 11_345 11_345
N3 Ir1 N2 99.8(8) . 11_345
N1 Ir1 N2 95.1(7) . 11_345
N1 Ir1 N2 159.0(9) 11_345 11_345
N3 Ir1 N2 99.8(8) 11_345 .
N3 Ir1 N2 78.3(8) . .
N1 Ir1 N2 159.0(9) . .
N1 Ir1 N2 95.1(7) 11_345 .
N2 Ir1 N2 89.6(10) 11_345 .
F18 P2 F18 162(3) . 18_544
F18 P2 F76 99.0(13) . .
F18 P2 F76 99.0(13) 18_544 .
F18 P2 F74 92.5(10) . 18_544
F18 P2 F74 88.6(11) 18_544 18_544
F76 P2 F74 86.5(11) . 18_544
F18 P2 F74 88.6(11) . .
F18 P2 F74 92.5(10) 18_544 .
F76 P2 F74 86.5(11) . .
F74 P2 F74 173(2) 18_544 .
F18 P2 F75 81.0(13) . .
F18 P2 F75 81.0(13) 18_544 .
F76 P2 F75 180(3) . .
F74 P2 F75 93.5(11) 18_544 .
F74 P2 F75 93.5(11) . .
F78 P3 F77 175.7(19) . .
F78 P3 F59 90.0(17) . .
F77 P3 F59 92.3(17) . .
F78 P3 F27 90.7(13) . .
F77 P3 F27 92.8(13) . .
F59 P3 F27 89.8(13) . .
F78 P3 F64 92.6(17) . .
F77 P3 F64 85.0(17) . .
F59 P3 F64 176.7(18) . .
F27 P3 F64 92.1(13) . .
F78 P3 F21 87.0(13) . .
F77 P3 F21 89.3(14) . .
F59 P3 F21 92.5(11) . .
F27 P3 F21 176.7(13) . .
F64 P3 F21 85.7(13) . .
C10 N2 C6 119(2) . .
C10 N2 Ir1 114.6(17) . .
C6 N2 Ir1 125.9(16) . .
C1 N1 C5 115(2) . .
C1 N1 Ir1 127.1(19) . .
C5 N1 Ir1 116.8(16) . .
C11 N3 C12 118(2) . .
C11 N3 Ir1 122.4(16) . .
C12 N3 Ir1 119.1(16) . .
C17 C16 C18 123(3) . .
C17 C16 C15 119(2) . .
C18 C16 C15 118(2) . .
N1 C5 C4 126(2) . .
N1 C5 C12 112(2) . .
C4 C5 C12 123(2) . .
C15 C13 C11 122(2) . .
C15 C13 H13A 119.2 . .
C11 C13 H13A 119.2 . .
C24 C26 C28 124(3) . .
C24 C26 H26A 118.2 . .
C28 C26 H26A 118.2 . .
C13 C15 C14 118(2) . .
C13 C15 C16 119(2) . .
C14 C15 C16 123(2) . .
C14 C12 N3 121(2) . .
C14 C12 C5 128(3) . .
N3 C12 C5 110(2) . .
C24 C25 C27 124(3) . .
C24 C25 H25A 117.8 . .
C27 C25 H25A 117.8 . .
C29 C28 C26 121(3) . .
C29 C28 H28A 119.5 . .
C26 C28 H28A 119.5 . .
N2 C10 C9 120(2) . .
N2 C10 C11 116(2) . .
C9 C10 C11 123(2) . .
N3 C11 C13 122(2) . .
N3 C11 C10 108(2) . .
C13 C11 C10 130(2) . .
C2 C3 C4 122(3) . .
C2 C3 H3A 119.0 . .
C4 C3 H3A 119.0 . .
C29 O1 C30 119(3) . .
C7 C8 C9 119(3) . .
C7 C8 H8A 120.3 . .
C9 C8 H8A 120.3 . .
C20 C18 C16 125(3) . .
C20 C18 H18A 117.5 . .
C16 C18 H18A 117.5 . .
C12 C14 C15 119(2) . .
C12 C14 H14A 120.4 . .
C15 C14 H14A 120.4 . .
C25 C24 C26 114(3) . .
C25 C24 C23 117(3) . .
C26 C24 C23 130(3) . .
C21 C19 C17 119(3) . .
C21 C19 H19A 120.3 . .
C17 C19 H19A 120.3 . .
C3 C4 C5 115(2) . .
C3 C4 H4A 122.7 . .
C5 C4 H4A 122.7 . .
C18 C20 C21 115(3) . .
C18 C20 H20A 122.6 . .
C21 C20 H20A 122.6 . .
C16 C17 C19 115(3) . .
C16 C17 H17A 122.5 . .
C19 C17 H17A 122.5 . .
C27 C29 C28 117(3) . .
C27 C29 O1 120(3) . .
C28 C29 O1 124(3) . .
C29 C27 C25 121(3) . .
C29 C27 H27A 119.7 . .
C25 C27 H27A 119.7 . .
C8 C9 C10 120(3) . .
C8 C9 H9A 119.9 . .
C10 C9 H9A 119.9 . .
C7 C6 N2 121(2) . .
C7 C6 H6A 119.3 . .
N2 C6 H6A 119.3 . .
C8 C7 C6 119(3) . .
C8 C7 H7A 120.4 . .
C6 C7 H7A 120.4 . .
C2 C1 N1 123(3) . .
C2 C1 H1A 118.5 . .
N1 C1 H1A 118.5 . .
C20 C21 C19 123(3) . .
C20 C21 C22 120(3) . .
C19 C21 C22 117(3) . .
C1 C2 C3 120(3) . .
C1 C2 H2A 120.0 . .
C3 C2 H2A 120.0 . .
C22 C23 C24 126(3) . .
C22 C23 H23A 117.2 . .
C24 C23 H23A 117.2 . .
C23 C22 C21 129(3) . .
C23 C22 H22A 115.5 . .
C21 C22 H22A 115.5 . .
O1 C30 H30A 109.5 . .
O1 C30 H30B 109.5 . .
H30A C30 H30B 109.5 . .
O1 C30 H30C 109.5 . .
H30A C30 H30C 109.5 . .
H30B C30 H30C 109.5 . .
F13 P1 F13 180(3) 2_765 20_565
F13 P1 F13 87(2) 2_765 3_675
F13 P1 F13 93(2) 20_565 3_675
F13 P1 F13 93(2) 2_765 19_775
F13 P1 F13 87(2) 20_565 19_775
F13 P1 F13 93(2) 3_675 19_775
F13 P1 F13 87(2) 2_765 .
F13 P1 F13 93(2) 20_565 .
F13 P1 F13 87(2) 3_675 .
F13 P1 F13 180(3) 19_775 .
F13 P1 F13 93(2) 2_765 21_655
F13 P1 F13 87(2) 20_565 21_655
F13 P1 F13 180(5) 3_675 21_655
F13 P1 F13 87(2) 19_775 21_655
F13 P1 F13 93(2) . 21_655

loop_
_geom_bond_atom_site_label_1
_geom_bond_atom_site_label_2
_geom_bond_distance
_geom_bond_site_symmetry_2
Ir1 N3 1.94(2) 11_345
Ir1 N3 1.94(2) .
Ir1 N1 2.00(2) .
Ir1 N1 2.00(2) 11_345
Ir1 N2 2.045(19) 11_345
Ir1 N2 2.045(19) .
P2 F18 1.502(19) .
P2 F18 1.502(19) 18_544
P2 F76 1.567(10) .
P2 F74 1.596(17) 18_544
P2 F74 1.596(17) .
P2 F75 1.65(4) .
P3 F78 1.48(2) .
P3 F77 1.53(2) .
P3 F59 1.535(19) .
P3 F27 1.551(19) .
P3 F64 1.57(2) .
P3 F21 1.63(2) .
N2 C10 1.33(3) .
N2 C6 1.40(3) .
N1 C1 1.39(3) .
N1 C5 1.38(3) .
N3 C11 1.35(3) .
N3 C12 1.40(3) .
C16 C17 1.36(3) .
C16 C18 1.40(3) .
C16 C15 1.46(3) .
C5 C4 1.40(3) .
C5 C12 1.53(3) .
C13 C15 1.35(3) .
C13 C11 1.39(3) .
C13 H13A 0.9300 .
C26 C24 1.37(3) .
C26 C28 1.371(17) .
C26 H26A 0.9300 .
C15 C14 1.46(3) .
C12 C14 1.37(3) .
C25 C24 1.361(17) .
C25 C27 1.365(17) .
C25 H25A 0.9300 .
C28 C29 1.363(18) .
C28 H28A 0.9300 .
C10 C9 1.42(3) .
C10 C11 1.50(2) .
C3 C2 1.36(3) .
C3 C4 1.40(3) .
C3 H3A 0.9300 .
O1 C29 1.38(4) .
O1 C30 1.42(4) .
C8 C7 1.37(4) .
C8 C9 1.38(3) .
C8 H8A 0.9300 .
C18 C20 1.34(3) .
C18 H18A 0.9300 .
C14 H14A 0.9300 .
C24 C23 1.52(4) .
C19 C21 1.44(4) .
C19 C17 1.45(3) .
C19 H19A 0.9300 .
C4 H4A 0.9300 .
C20 C21 1.39(4) .
C20 H20A 0.9300 .
C17 H17A 0.9300 .
C29 C27 1.363(17) .
C27 H27A 0.9300 .
C9 H9A 0.9300 .
C6 C7 1.39(3) .
C6 H6A 0.9300 .
C7 H7A 0.9300 .
C1 C2 1.36(3) .
C1 H1A 0.9300 .
C21 C22 1.53(4) .
C2 H2A 0.9300 .
C23 C22 1.23(3) .
C23 H23A 0.9300 .
C22 H22A 0.9300 .
C30 H30A 0.9600 .
C30 H30B 0.9600 .
C30 H30C 0.9600 .
P1 F13 1.81(5) 2_765
P1 F13 1.81(5) 20_565
P1 F13 1.81(5) 3_675
P1 F13 1.81(5) 19_775
P1 F13 1.81(5) .
P1 F13 1.81(5) 21_655
